data_2103051
loop_
_publ_author_name
'Kl\"osener, J.'
'Swenson, D. C.'
'Robertson, L. W.'
'Luthe, G.'

_publ_section_title
;
 Effects of fluoro substitution on 4-bromodiphenyl ether (PBDE 3)
;
_journal_issue 1
_journal_name_full 'Acta Crystallographica Section B'
_journal_page_first 108
_journal_page_last 119
_journal_paper_doi 10.1107/S0108768107067079
_journal_volume 64
_journal_year 2008
_chemical_formula_moiety 'C12 H8 Br F O'
_chemical_formula_sum 'C12 H8 Br F O'
_chemical_formula_weight 267.09
_chemical_name_systematic
;
 ?
;
_space_group_IT_number 9
_symmetry_cell_setting monoclinic
_symmetry_space_group_name_Hall 'C -2yc'
_symmetry_space_group_name_H-M 'C 1 c 1'
_atom_sites_solution_hydrogens geom
_atom_sites_solution_primary direct
_atom_sites_solution_secondary difmap
_audit_creation_method SHELXL-97
_cell_angle_alpha 90.00
_cell_angle_beta 91.480(5)
_cell_angle_gamma 90.00
_cell_formula_units_Z 4
_cell_length_a 6.0033(7)
_cell_length_b 23.186(3)
_cell_length_c 7.4329(8)
_cell_measurement_reflns_used 2317
_cell_measurement_temperature 150(2)
_cell_measurement_theta_max 27.5
_cell_measurement_theta_min 1.0
_cell_volume 1034.3(2)
_computing_cell_refinement 'HKL Scalepack (Otwinowski & Minor, 1997)'
_computing_data_collection 'Collect (Nonius BV, 1997-2000)'
_computing_data_reduction 'HKL Denzo, Scalepack (Otwinowski & Minor, 1997)'
_computing_molecular_graphics 'SHELXTL v6.1 (Sheldrick, 1997)'
_computing_publication_material 'SHELXTL v6.1 (Sheldrick, 1997)'
_computing_structure_refinement 'SHELXTL v6.1 (Sheldrick, 1997)'
_computing_structure_solution 'SHELXTL v6.1 (Sheldrick, 1997)'
_diffrn_ambient_temperature 150(2)
_diffrn_detector_area_resol_mean 9
_diffrn_measured_fraction_theta_full 0.999
_diffrn_measured_fraction_theta_max 0.999
_diffrn_measurement_device_type 'Nonius KappaCCD'
_diffrn_measurement_method 'CCD phi and omega scans'
_diffrn_radiation_monochromator graphite
_diffrn_radiation_source 'fine-focus sealed tube'
_diffrn_radiation_type MoK\a
_diffrn_radiation_wavelength 0.71073
_diffrn_reflns_av_R_equivalents 0.0220
_diffrn_reflns_av_sigmaI/netI 0.0306
_diffrn_reflns_limit_h_max 7
_diffrn_reflns_limit_h_min -7
_diffrn_reflns_limit_k_max 30
_diffrn_reflns_limit_k_min -30
_diffrn_reflns_limit_l_max 9
_diffrn_reflns_limit_l_min -9
_diffrn_reflns_number 9753
_diffrn_reflns_theta_full 27.47
_diffrn_reflns_theta_max 27.5
_diffrn_reflns_theta_min 3.3
_diffrn_standards_number 0
_exptl_absorpt_coefficient_mu 3.955
_exptl_absorpt_correction_T_max 0.8906
_exptl_absorpt_correction_T_min 0.3552
_exptl_absorpt_correction_type multi-scan
_exptl_absorpt_process_details 'HKL Scalepack (Otwinowski & Minor, 1997)'
_exptl_crystal_colour colorless
_exptl_crystal_density_diffrn 1.715
_exptl_crystal_density_method 'not measured'
_exptl_crystal_description plate
_exptl_crystal_F_000 528
_exptl_crystal_size_max 0.33
_exptl_crystal_size_mid 0.16
_exptl_crystal_size_min 0.03
_refine_diff_density_max 0.384
_refine_diff_density_min -0.734
_refine_ls_abs_structure_details 'Flack H D (1983), Acta Cryst. A39, 876-881'
_refine_ls_abs_structure_Flack 0.013(10)
_refine_ls_extinction_method none
_refine_ls_goodness_of_fit_ref 1.025
_refine_ls_hydrogen_treatment constr
_refine_ls_matrix_type full
_refine_ls_number_parameters 136
_refine_ls_number_reflns 2289
_refine_ls_number_restraints 2
_refine_ls_restrained_S_all 1.024
_refine_ls_R_factor_all 0.0295
_refine_ls_R_factor_gt 0.0266
_refine_ls_shift/su_max 0.001
_refine_ls_shift/su_mean 0.000
_refine_ls_structure_factor_coef Fsqd
_refine_ls_weighting_details 'calc w=1/[\s^2^(Fo^2^)+(0.0435P)^2^+0.0519P] where P=(Fo^2^+2Fc^2^)/3'
_refine_ls_weighting_scheme calc
_refine_ls_wR_factor_gt 0.0630
_refine_ls_wR_factor_ref 0.0651
_reflns_number_gt 2170
_reflns_number_total 2289
_reflns_threshold_expression >2sigma(I)
_cod_data_source_file bk5067.cif
_cod_data_source_block BDE3-4primeF
_cod_depositor_comments
;
The following automatic conversions were performed:
'_symmetry_cell_setting' value 'Monoclinic' changed to 'monoclinic'
according to '/home/saulius/struct/CIF-dictionaries/cif_core.dic'
dictionary named 'cif_core.dic' version 2.4.1 from 2010-06-29.

Automatic conversion script
Id: cif_fix_enum 1527 2010-12-29 10:47:43Z saulius 

The following automatic conversions were performed:

'_symmetry_cell_setting' value 'Monoclinic' changed to 'monoclinic'
according to /home/saulius/struct/CIF-dictionaries/cif_core.dic
dictionary named 'cif_core.dic' version 2.4.1 from 2010-06-29.

Automatic conversion script
Id: cif_fix_values 1715 2011-07-08 13:25:40Z adriana 
;
_cod_original_sg_symbol_Hall ' C -2yc '
_cod_original_sg_symbol_H-M ' C c '
_cod_database_code 2103051

loop_
_symmetry_equiv_pos_as_xyz
'x, y, z'
'x, -y, z+1/2'
'x+1/2, y+1/2, z'
'x+1/2, -y+1/2, z+1/2'

loop_
_atom_site_type_symbol
_atom_site_label
_atom_site_fract_x
_atom_site_fract_y
_atom_site_fract_z
_atom_site_U_iso_or_equiv
_atom_site_adp_type
_atom_site_calc_flag
_atom_site_refinement_flags
_atom_site_occupancy
C C1 0.4554(5) 0.10860(13) 0.7388(3) 0.0319(6) Uani d . 1
C C2 0.2550(5) 0.11709(13) 0.8224(4) 0.0320(6) Uani d . 1
H H2 0.2119 0.1547 0.8589 0.038 Uiso calc R 1
C C3 0.1168(4) 0.07003(14) 0.8526(3) 0.0302(5) Uani d . 1
H H3 -0.0228 0.0751 0.9079 0.036 Uiso calc R 1
C C4 0.1870(4) 0.01555(13) 0.8004(3) 0.0285(6) Uani d . 1
Br Br1 -0.00105(6) -0.048949(10) 0.83625(6) 0.03478(9) Uani d . 1
C C5 0.3888(5) 0.00713(13) 0.7213(4) 0.0294(5) Uani d . 1
H H5 0.4346 -0.0306 0.6884 0.035 Uiso calc R 1
C C6 0.5246(5) 0.05422(11) 0.6899(4) 0.0298(6) Uani d . 1
H H6 0.6644 0.0491 0.6351 0.036 Uiso calc R 1
O O1 0.5914(4) 0.15666(9) 0.7153(3) 0.0424(5) Uani d . 1
C C1' 0.6675(5) 0.16771(12) 0.5446(4) 0.0310(6) Uani d . 1
C C2' 0.8637(5) 0.19853(12) 0.5355(4) 0.0342(6) Uani d . 1
H H2' 0.9415 0.2095 0.6431 0.041 Uiso calc R 1
C C3' 0.9472(5) 0.21347(12) 0.3700(4) 0.0355(6) Uani d . 1
H H3' 1.0820 0.2347 0.3626 0.043 Uiso calc R 1
C C4' 0.8312(5) 0.19692(13) 0.2165(4) 0.0348(6) Uani d . 1
F F1 0.9138(4) 0.21033(9) 0.0540(3) 0.0496(5) Uani d . 1
C C5' 0.6347(5) 0.16654(13) 0.2224(4) 0.0370(6) Uani d . 1
H H5' 0.5581 0.1556 0.1143 0.044 Uiso calc R 1
C C6' 0.5494(5) 0.15205(12) 0.3892(4) 0.0337(6) Uani d . 1
H H6' 0.4124 0.1318 0.3964 0.040 Uiso calc R 1

loop_
_atom_site_aniso_label
_atom_site_aniso_U_11
_atom_site_aniso_U_22
_atom_site_aniso_U_33
_atom_site_aniso_U_12
_atom_site_aniso_U_13
_atom_site_aniso_U_23
C1 0.0385(15) 0.0325(15) 0.0247(13) -0.0063(11) 0.0010(10) -0.0023(10)
C2 0.0386(15) 0.0294(15) 0.0280(13) 0.0054(11) 0.0002(11) -0.0052(11)
C3 0.0273(14) 0.0391(15) 0.0243(13) 0.0052(11) 0.0007(9) -0.0021(11)
C4 0.0251(13) 0.0359(15) 0.0245(13) -0.0010(10) -0.0023(9) 0.0032(10)
Br1 0.03307(14) 0.03829(15) 0.03322(13) -0.00806(14) 0.00551(8) 0.00331(14)
C5 0.0282(13) 0.0313(14) 0.0287(13) 0.0011(10) 0.0002(10) -0.0026(10)
C6 0.0262(14) 0.0331(16) 0.0303(15) -0.0006(10) 0.0046(11) -0.0042(10)
O1 0.0563(14) 0.0341(12) 0.0371(11) -0.0187(10) 0.0085(9) -0.0103(9)
C1' 0.0323(14) 0.0217(13) 0.0390(15) 0.0000(10) 0.0033(11) -0.0005(10)
C2' 0.0329(14) 0.0243(14) 0.0450(16) -0.0025(10) -0.0055(11) -0.0002(11)
C3' 0.0275(16) 0.0267(14) 0.0523(19) -0.0029(10) -0.0002(11) 0.0068(12)
C4' 0.0350(15) 0.0297(14) 0.0399(15) 0.0017(11) 0.0053(11) 0.0065(11)
F1 0.0591(12) 0.0466(11) 0.0436(10) -0.0088(9) 0.0133(8) 0.0082(8)
C5' 0.0386(16) 0.0312(15) 0.0410(16) -0.0013(11) -0.0049(12) -0.0003(12)
C6' 0.0328(15) 0.0268(14) 0.0415(16) -0.0023(10) 0.0022(10) -0.0016(11)

loop_
_atom_type_symbol
_atom_type_description
_atom_type_scat_dispersion_real
_atom_type_scat_dispersion_imag
_atom_type_scat_source
C C 0.0033 0.0016 'International Tables Vol C Tables 4.2.6.8 and 6.1.1.4'
H H 0.0000 0.0000 'International Tables Vol C Tables 4.2.6.8 and 6.1.1.4'
O O 0.0106 0.0060 'International Tables Vol C Tables 4.2.6.8 and 6.1.1.4'
F F 0.0171 0.0103 'International Tables Vol C Tables 4.2.6.8 and 6.1.1.4'
Br Br -0.2901 2.4595 'International Tables Vol C Tables 4.2.6.8 and 6.1.1.4'

loop_
_geom_angle_atom_site_label_1
_geom_angle_atom_site_label_2
_geom_angle_atom_site_label_3
_geom_angle
_geom_angle_publ_flag
C6 C1 C2 121.3(3) yes
C6 C1 O1 121.1(3) yes
C2 C1 O1 117.5(3) yes
C1 C2 C3 119.3(3) yes
C1 C2 H2 120.3 ?
C3 C2 H2 120.3 ?
C4 C3 C2 118.8(3) yes
C4 C3 H3 120.6 ?
C2 C3 H3 120.6 ?
C5 C4 C3 121.7(3) yes
C5 C4 Br1 118.8(2) yes
C3 C4 Br1 119.4(2) yes
C4 C5 C6 119.3(3) yes
C4 C5 H5 120.4 ?
C6 C5 H5 120.4 ?
C1 C6 C5 119.6(3) yes
C1 C6 H6 120.2 ?
C5 C6 H6 120.2 ?
C1' O1 C1 118.1(2) yes
C2' C1' O1 116.3(3) yes
C2' C1' C6' 120.9(3) yes
O1 C1' C6' 122.7(3) yes
C1' C2' C3' 120.1(3) yes
C1' C2' H2' 119.9 ?
C3' C2' H2' 119.9 ?
C4' C3' C2' 118.7(3) yes
C4' C3' H3' 120.7 ?
C2' C3' H3' 120.7 ?
F1 C4' C5' 118.7(3) yes
F1 C4' C3' 119.1(3) yes
C5' C4' C3' 122.2(3) yes
C4' C5' C6' 119.1(3) yes
C4' C5' H5' 120.5 ?
C6' C5' H5' 120.5 ?
C1' C6' C5' 119.0(3) yes
C1' C6' H6' 120.5 ?
C5' C6' H6' 120.5 ?

loop_
_geom_bond_atom_site_label_1
_geom_bond_atom_site_label_2
_geom_bond_distance
_geom_bond_publ_flag
C1 C6 1.379(4) yes
C1 C2 1.383(4) yes
C1 O1 1.395(4) yes
C2 C3 1.392(4) yes
C2 H2 0.9500 ?
C3 C4 1.390(4) yes
C3 H3 0.9500 ?
C4 C5 1.374(4) yes
C4 Br1 1.897(3) yes
C5 C6 1.386(4) yes
C5 H5 0.9500 ?
C6 H6 0.9500 ?
O1 C1' 1.384(3) yes
C1' C2' 1.381(4) yes
C1' C6' 1.388(4) yes
C2' C3' 1.385(4) yes
C2' H2' 0.9500 ?
C3' C4' 1.376(4) yes
C3' H3' 0.9500 ?
C4' F1 1.354(3) yes
C4' C5' 1.376(4) yes
C5' C6' 1.395(4) yes
C5' H5' 0.9500 ?
C6' H6' 0.9500 ?

loop_
_geom_torsion_atom_site_label_1
_geom_torsion_atom_site_label_2
_geom_torsion_atom_site_label_3
_geom_torsion_atom_site_label_4
_geom_torsion
C6 C1 C2 C3 -2.1(4)
O1 C1 C2 C3 -178.4(2)
C1 C2 C3 C4 1.2(4)
C2 C3 C4 C5 0.4(4)
C2 C3 C4 Br1 -178.8(2)
C3 C4 C5 C6 -1.1(4)
Br1 C4 C5 C6 178.2(2)
C2 C1 C6 C5 1.5(4)
O1 C1 C6 C5 177.6(2)
C4 C5 C6 C1 0.1(4)
C6 C1 O1 C1' 55.9(4)
C2 C1 O1 C1' -127.9(3)
C1 O1 C1' C2' -154.5(3)
C1 O1 C1' C6' 29.2(4)
O1 C1' C2' C3' -177.5(3)
C6' C1' C2' C3' -1.0(4)
C1' C2' C3' C4' -0.1(4)
C2' C3' C4' F1 -178.7(3)
C2' C3' C4' C5' 0.5(5)
F1 C4' C5' C6' 179.4(3)
C3' C4' C5' C6' 0.2(5)
C2' C1' C6' C5' 1.7(4)
O1 C1' C6' C5' 177.9(3)
C4' C5' C6' C1' -1.3(4)

loop_
_cod_related_entry_id
_cod_related_entry_database
_cod_related_entry_code
1 ChemSpider 2284778
